data_7228786
loop_
_publ_author_name
'Keyes, Lauren K.'
'Todd, Angela D. K.'
'Giffin, Nick A.'
'Veinot, Alex J.'
'Hendsbee, Arthur D.'
'Robertson, Katherine N.'
'Geier, Stephen J.'
'Masuda, Jason D.'

_publ_section_title
;
 Reaction of sterically encumbered phenols, TEMPO-H, and organocarbonyl
 insertion reactions with L-AlH2 (L = HC(MeCNDipp)2, Dipp =
 2,6-diisopropylphenyl)
;
_journal_issue 59
_journal_name_full 'RSC Adv.'
_journal_page_first 37315
_journal_paper_doi 10.1039/C7RA06526D
_journal_volume 7
_journal_year 2017
_chemical_formula_moiety 'C42 H53 Al N2 O'
_chemical_formula_sum 'C42 H55 Al N2 O'
_chemical_formula_weight 630.86
_space_group_crystal_system triclinic
_space_group_IT_number 2
_space_group_name_Hall '-P 1'
_space_group_name_H-M_alt 'P -1'
_symmetry_space_group_name_Hall '-P 1'
_symmetry_space_group_name_H-M 'P -1'
_atom_sites_solution_hydrogens mixed
_audit_creation_date 2016-08-10
_audit_creation_method
;
Olex2 1.2
(compiled 2016.02.19 svn.r3266 for OlexSys, GUI svn.r5155)
;
_audit_update_record
;
2017-05-05 deposited with the CCDC.
2017-07-14 downloaded from the CCDC.
;
_cell_angle_alpha 74.343(2)
_cell_angle_beta 78.384(2)
_cell_angle_gamma 81.887(2)
_cell_formula_units_Z 2
_cell_length_a 10.589(2)
_cell_length_b 11.828(3)
_cell_length_c 17.768(4)
_cell_measurement_reflns_used 2698
_cell_measurement_temperature 100(2)
_cell_measurement_theta_max 22.64
_cell_measurement_theta_min 2.40
_cell_volume 2090.0(8)
_computing_molecular_graphics 'Olex2 (Dolomanov et al., 2009)'
_computing_publication_material 'Olex2 (Dolomanov et al., 2009)'
_computing_structure_refinement 'ShelXL (Sheldrick, 2015)'
_diffrn_ambient_temperature 99.98
_diffrn_measured_fraction_theta_full 0.996
_diffrn_measured_fraction_theta_max 0.968
_diffrn_measurement_device_type 'Bruker APEX-II CCD'
_diffrn_measurement_method '\f and \w scans'
_diffrn_radiation_type MoK\a
_diffrn_radiation_wavelength 0.71073
_diffrn_reflns_av_R_equivalents 0.0762
_diffrn_reflns_av_unetI/netI 0.1120
_diffrn_reflns_Laue_measured_fraction_full 0.996
_diffrn_reflns_Laue_measured_fraction_max 0.968
_diffrn_reflns_limit_h_max 14
_diffrn_reflns_limit_h_min -14
_diffrn_reflns_limit_k_max 15
_diffrn_reflns_limit_k_min -15
_diffrn_reflns_limit_l_max 23
_diffrn_reflns_limit_l_min -23
_diffrn_reflns_number 25497
_diffrn_reflns_point_group_measured_fraction_full 0.996
_diffrn_reflns_point_group_measured_fraction_max 0.968
_diffrn_reflns_theta_full 26.000
_diffrn_reflns_theta_max 28.369
_diffrn_reflns_theta_min 1.208
_diffrn_standards_number 0
_exptl_absorpt_coefficient_mu 0.078
_exptl_absorpt_correction_T_max 0.7457
_exptl_absorpt_correction_T_min 0.6384
_exptl_absorpt_correction_type none
_exptl_absorpt_process_details
;
SADABS-2014/5 (Bruker,2014/5) was used for absorption correction.
wR2(int) was 0.0710 before and 0.0563 after correction.
The Ratio of minimum to maximum transmission is 0.8561.
The \l/2 correction factor is 0.00150.
;
_exptl_crystal_density_diffrn 1.002
_exptl_crystal_F_000 684
_refine_diff_density_max 2.856
_refine_diff_density_min -0.510
_refine_diff_density_rms 0.188
_refine_ls_extinction_coef 0.065(8)
_refine_ls_extinction_expression Fc^*^=kFc[1+0.001xFc^2^\l^3^/sin(2\q)]^-1/4^
_refine_ls_extinction_method 'SHELXL-2014/7 (Sheldrick 2014'
_refine_ls_goodness_of_fit_ref 1.231
_refine_ls_hydrogen_treatment mixed
_refine_ls_matrix_type full
_refine_ls_number_parameters 430
_refine_ls_number_reflns 10130
_refine_ls_number_restraints 0
_refine_ls_restrained_S_all 1.231
_refine_ls_R_factor_all 0.1798
_refine_ls_R_factor_gt 0.1186
_refine_ls_shift/su_max 0.001
_refine_ls_shift/su_mean 0.000
_refine_ls_structure_factor_coef Fsqd
_refine_ls_weighting_details 'w=1/[\s^2^(Fo^2^)+(0.1866P)^2^] where P=(Fo^2^+2Fc^2^)/3'
_refine_ls_weighting_scheme calc
_refine_ls_wR_factor_gt 0.3381
_refine_ls_wR_factor_ref 0.3795
_reflns_Friedel_coverage 0.000
_reflns_number_gt 5237
_reflns_number_total 10130
_reflns_threshold_expression 'I > 2\s(I)'
_cod_data_source_file c7ra06526d1.cif
_cod_data_source_block lk07_0m_a
_cod_database_code 7228786
_shelx_space_group_comment
;
The symmetry employed for this shelxl refinement is uniquely defined
by the following loop, which should always be used as a source of
symmetry information in preference to the above space-group names.
They are only intended as comments.
;
_olex2_refinement_description
;
1. Fixed Uiso
 At 1.2 times of:
  All C(H) groups
 At 1.5 times of:
  All C(H,H,H) groups
2.a Ternary CH refined with riding coordinates:
 C12(H12), C15(H15), C24(H24), C27(H27), C30(H30)
2.b Aromatic/amide H refined with riding coordinates:
 C3(H3), C8(H8), C9(H9), C10(H10), C20(H20), C21(H21), C22(H22), C32(H32),
 C33(H33), C34(H34), C35(H35), C36(H36), C38(H38), C39(H39), C40(H40), C41(H41),
  C42(H42)
2.c Idealised Me refined as rotating group:
 C2(H2A,H2B,H2C), C5(H5A,H5B,H5C), C13(H13A,H13B,H13C), C14(H14A,H14B,H14C),
 C16(H16A,H16B,H16C), C17(H17A,H17B,H17C), C25(H25A,H25B,H25C), C26(H26A,H26B,
 H26C), C28(H28A,H28B,H28C), C29(H29A,H29B,H29C)
;
_platon_squeeze_void_probe_radius 1.20

loop_
_space_group_symop_operation_xyz
'x, y, z'
'-x, -y, -z'

loop_
_atom_site_label
_atom_site_type_symbol
_atom_site_fract_x
_atom_site_fract_y
_atom_site_fract_z
_atom_site_U_iso_or_equiv
_atom_site_adp_type
_atom_site_occupancy
_atom_site_site_symmetry_order
_atom_site_calc_flag
_atom_site_refinement_flags_posn
Al1 Al 0.65258(11) 0.61195(10) 0.76771(7) 0.0251(4) Uani 1 1 d .
H1 H 0.622(3) 0.528(3) 0.844(2) 0.013(9) Uiso 1 1 d .
O1 O 0.5237(3) 0.6551(3) 0.71696(17) 0.0316(7) Uani 1 1 d .
N1 N 0.7984(3) 0.5626(3) 0.69972(19) 0.0250(7) Uani 1 1 d .
N2 N 0.7218(3) 0.7438(3) 0.77886(18) 0.0230(7) Uani 1 1 d .
C1 C 0.9179(4) 0.5868(3) 0.7010(2) 0.0263(9) Uani 1 1 d .
C2 C 1.0313(4) 0.5345(4) 0.6528(3) 0.0363(10) Uani 1 1 d .
H2A H 1.0258 0.4496 0.6630 0.054 Uiso 1 1 calc GR
H2B H 1.1113 0.5481 0.6674 0.054 Uiso 1 1 calc GR
H2C H 1.0313 0.5715 0.5964 0.054 Uiso 1 1 calc GR
C3 C 0.9409(4) 0.6630(4) 0.7437(2) 0.0271(9) Uani 1 1 d .
H3 H 1.0275 0.6607 0.7515 0.033 Uiso 1 1 calc R
C4 C 0.8496(4) 0.7427(3) 0.7762(2) 0.0260(9) Uani 1 1 d .
C5 C 0.8989(4) 0.8305(4) 0.8086(3) 0.0335(10) Uani 1 1 d .
H5A H 0.8721 0.9108 0.7801 0.050 Uiso 1 1 calc GR
H5B H 0.9936 0.8189 0.8016 0.050 Uiso 1 1 calc GR
H5C H 0.8629 0.8189 0.8652 0.050 Uiso 1 1 calc GR
C6 C 0.7801(4) 0.4897(3) 0.6496(2) 0.0261(9) Uani 1 1 d .
C7 C 0.7734(4) 0.3679(4) 0.6821(3) 0.0308(9) Uani 1 1 d .
C8 C 0.7405(4) 0.3030(4) 0.6356(3) 0.0360(11) Uani 1 1 d .
H8 H 0.7344 0.2208 0.6567 0.043 Uiso 1 1 calc R
C9 C 0.7165(5) 0.3536(4) 0.5607(3) 0.0411(12) Uani 1 1 d .
H9 H 0.6944 0.3066 0.5304 0.049 Uiso 1 1 calc R
C10 C 0.7244(4) 0.4738(4) 0.5287(3) 0.0366(11) Uani 1 1 d .
H10 H 0.7073 0.5087 0.4765 0.044 Uiso 1 1 calc R
C11 C 0.7572(4) 0.5438(4) 0.5722(2) 0.0298(9) Uani 1 1 d .
C12 C 0.8031(5) 0.3057(4) 0.7645(3) 0.0351(10) Uani 1 1 d .
H12 H 0.8270 0.3658 0.7881 0.042 Uiso 1 1 calc R
C13 C 0.6849(5) 0.2504(4) 0.8182(3) 0.0482(13) Uani 1 1 d .
H13A H 0.6128 0.3117 0.8218 0.072 Uiso 1 1 calc GR
H13B H 0.7054 0.2132 0.8712 0.072 Uiso 1 1 calc GR
H13C H 0.6603 0.1908 0.7961 0.072 Uiso 1 1 calc GR
C14 C 0.9168(5) 0.2119(4) 0.7602(3) 0.0489(13) Uani 1 1 d .
H14A H 0.8935 0.1499 0.7398 0.073 Uiso 1 1 calc GR
H14B H 0.9382 0.1776 0.8133 0.073 Uiso 1 1 calc GR
H14C H 0.9920 0.2478 0.7247 0.073 Uiso 1 1 calc GR
C15 C 0.7657(5) 0.6759(4) 0.5354(2) 0.0346(10) Uani 1 1 d .
H15 H 0.7899 0.7109 0.5753 0.042 Uiso 1 1 calc R
C16 C 0.8742(6) 0.6954(4) 0.4607(3) 0.0509(14) Uani 1 1 d .
H16A H 0.9541 0.6479 0.4740 0.076 Uiso 1 1 calc GR
H16B H 0.8898 0.7790 0.4430 0.076 Uiso 1 1 calc GR
H16C H 0.8471 0.6715 0.4182 0.076 Uiso 1 1 calc GR
C17 C 0.6371(5) 0.7363(4) 0.5159(3) 0.0474(13) Uani 1 1 d .
H17A H 0.6100 0.7014 0.4782 0.071 Uiso 1 1 calc GR
H17B H 0.6452 0.8205 0.4922 0.071 Uiso 1 1 calc GR
H17C H 0.5723 0.7262 0.5645 0.071 Uiso 1 1 calc GR
C18 C 0.6359(4) 0.8428(3) 0.7978(2) 0.0242(8) Uani 1 1 d .
C19 C 0.6014(4) 0.9347(3) 0.7346(2) 0.0275(9) Uani 1 1 d .
C20 C 0.5171(4) 1.0284(4) 0.7536(3) 0.0347(10) Uani 1 1 d .
H20 H 0.4934 1.0928 0.7122 0.042 Uiso 1 1 calc R
C21 C 0.4674(5) 1.0292(4) 0.8312(3) 0.0367(11) Uani 1 1 d .
H21 H 0.4109 1.0946 0.8426 0.044 Uiso 1 1 calc R
C22 C 0.4985(4) 0.9366(4) 0.8923(3) 0.0335(10) Uani 1 1 d .
H22 H 0.4620 0.9379 0.9455 0.040 Uiso 1 1 calc R
C23 C 0.5829(4) 0.8411(3) 0.8770(2) 0.0277(9) Uani 1 1 d .
C24 C 0.6521(4) 0.9310(4) 0.6487(2) 0.0318(10) Uani 1 1 d .
H24 H 0.6498 0.8480 0.6460 0.038 Uiso 1 1 calc R
C25 C 0.5660(5) 1.0093(4) 0.5912(3) 0.0432(12) Uani 1 1 d .
H25A H 0.4764 0.9891 0.6095 0.065 Uiso 1 1 calc GR
H25B H 0.5966 0.9963 0.5381 0.065 Uiso 1 1 calc GR
H25C H 0.5699 1.0923 0.5894 0.065 Uiso 1 1 calc GR
C26 C 0.7915(5) 0.9598(4) 0.6204(3) 0.0381(11) Uani 1 1 d .
H26A H 0.7981 1.0412 0.6213 0.057 Uiso 1 1 calc GR
H26B H 0.8199 0.9510 0.5661 0.057 Uiso 1 1 calc GR
H26C H 0.8466 0.9059 0.6553 0.057 Uiso 1 1 calc GR
C27 C 0.6131(5) 0.7383(4) 0.9459(3) 0.0392(11) Uani 1 1 d .
H27 H 0.6841 0.6840 0.9247 0.047 Uiso 1 1 calc R
C28 C 0.4938(6) 0.6699(4) 0.9816(3) 0.0598(17) Uani 1 1 d .
H28A H 0.4212 0.7231 0.9996 0.090 Uiso 1 1 calc GR
H28B H 0.5129 0.6053 1.0268 0.090 Uiso 1 1 calc GR
H28C H 0.4708 0.6376 0.9414 0.090 Uiso 1 1 calc GR
C29 C 0.6593(6) 0.7798(5) 1.0096(3) 0.0583(16) Uani 1 1 d .
H29A H 0.7364 0.8223 0.9858 0.087 Uiso 1 1 calc GR
H29B H 0.6805 0.7112 1.0519 0.087 Uiso 1 1 calc GR
H29C H 0.5904 0.8322 1.0318 0.087 Uiso 1 1 calc GR
C30 C 0.3938(4) 0.6406(4) 0.7527(3) 0.0326(10) Uani 1 1 d .
H30 H 0.3843 0.6415 0.8097 0.039 Uiso 1 1 calc R
C31 C 0.3119(4) 0.7473(4) 0.7114(3) 0.0393(11) Uani 1 1 d .
C32 C 0.2715(5) 0.7512(4) 0.6409(3) 0.0448(12) Uani 1 1 d .
H32 H 0.2946 0.6856 0.6181 0.054 Uiso 1 1 calc R
C33 C 0.1983(5) 0.8489(5) 0.6031(4) 0.0602(16) Uani 1 1 d .
H33 H 0.1708 0.8489 0.5554 0.072 Uiso 1 1 calc R
C34 C 0.1653(6) 0.9453(5) 0.6342(5) 0.0692(19) Uani 1 1 d .
H34 H 0.1149 1.0120 0.6083 0.083 Uiso 1 1 calc R
C35 C 0.2066(5) 0.9451(5) 0.7049(5) 0.071(2) Uani 1 1 d .
H35 H 0.1855 1.0122 0.7262 0.085 Uiso 1 1 calc R
C36 C 0.2791(5) 0.8452(4) 0.7437(4) 0.0540(15) Uani 1 1 d .
H36 H 0.3058 0.8443 0.7918 0.065 Uiso 1 1 calc R
C37 C 0.3509(4) 0.5245(4) 0.7492(3) 0.0316(10) Uani 1 1 d .
C38 C 0.4170(5) 0.4640(4) 0.6936(3) 0.0359(10) Uani 1 1 d .
H38 H 0.4892 0.4949 0.6562 0.043 Uiso 1 1 calc R
C39 C 0.3750(5) 0.3568(4) 0.6936(3) 0.0414(12) Uani 1 1 d .
H39 H 0.4198 0.3151 0.6559 0.050 Uiso 1 1 calc R
C40 C 0.2725(5) 0.3111(4) 0.7461(3) 0.0423(12) Uani 1 1 d .
H40 H 0.2459 0.2382 0.7452 0.051 Uiso 1 1 calc R
C41 C 0.2071(5) 0.3709(4) 0.8008(3) 0.0459(12) Uani 1 1 d .
H41 H 0.1341 0.3399 0.8373 0.055 Uiso 1 1 calc R
C42 C 0.2471(4) 0.4755(4) 0.8027(3) 0.0354(10) Uani 1 1 d .
H42 H 0.2024 0.5150 0.8417 0.042 Uiso 1 1 calc R

loop_
_atom_site_aniso_label
_atom_site_aniso_U_11
_atom_site_aniso_U_22
_atom_site_aniso_U_33
_atom_site_aniso_U_23
_atom_site_aniso_U_13
_atom_site_aniso_U_12
Al1 0.0271(7) 0.0211(6) 0.0266(7) -0.0090(5) -0.0004(5) -0.0009(5)
O1 0.0256(15) 0.0367(17) 0.0342(16) -0.0137(14) -0.0034(12) -0.0010(12)
N1 0.0308(18) 0.0200(16) 0.0241(17) -0.0064(14) -0.0045(14) -0.0006(13)
N2 0.0243(17) 0.0197(16) 0.0243(17) -0.0084(13) -0.0017(13) 0.0026(13)
C1 0.028(2) 0.0204(19) 0.026(2) -0.0019(16) -0.0042(16) 0.0023(16)
C2 0.030(2) 0.040(3) 0.039(2) -0.017(2) -0.0009(19) 0.0049(19)
C3 0.023(2) 0.030(2) 0.029(2) -0.0083(17) -0.0054(16) 0.0012(16)
C4 0.031(2) 0.0215(19) 0.025(2) -0.0030(16) -0.0064(16) -0.0020(16)
C5 0.034(2) 0.030(2) 0.040(3) -0.014(2) -0.0077(19) -0.0016(18)
C6 0.024(2) 0.027(2) 0.027(2) -0.0128(17) -0.0018(16) 0.0045(16)
C7 0.034(2) 0.024(2) 0.033(2) -0.0113(18) 0.0007(18) -0.0006(17)
C8 0.043(3) 0.027(2) 0.041(3) -0.016(2) -0.003(2) -0.0031(19)
C9 0.050(3) 0.040(3) 0.040(3) -0.026(2) -0.004(2) -0.001(2)
C10 0.042(3) 0.040(3) 0.029(2) -0.017(2) -0.0038(19) 0.005(2)
C11 0.028(2) 0.033(2) 0.028(2) -0.0149(18) 0.0014(17) 0.0058(17)
C12 0.048(3) 0.024(2) 0.032(2) -0.0064(18) -0.005(2) -0.0026(19)
C13 0.064(3) 0.041(3) 0.037(3) -0.011(2) 0.006(2) -0.013(2)
C14 0.060(3) 0.033(3) 0.047(3) -0.003(2) -0.008(2) 0.006(2)
C15 0.049(3) 0.028(2) 0.023(2) -0.0092(18) -0.0006(19) 0.0063(19)
C16 0.070(4) 0.032(3) 0.043(3) -0.008(2) 0.002(3) 0.003(2)
C17 0.058(3) 0.042(3) 0.045(3) -0.019(2) -0.021(2) 0.019(2)
C18 0.029(2) 0.0163(18) 0.030(2) -0.0086(16) -0.0058(16) -0.0019(15)
C19 0.033(2) 0.0217(19) 0.028(2) -0.0074(17) -0.0045(17) -0.0015(16)
C20 0.040(3) 0.024(2) 0.040(2) -0.0099(19) -0.010(2) 0.0035(18)
C21 0.046(3) 0.025(2) 0.041(3) -0.017(2) -0.007(2) 0.0115(19)
C22 0.043(3) 0.026(2) 0.032(2) -0.0138(19) -0.0024(19) 0.0038(19)
C23 0.035(2) 0.0196(19) 0.027(2) -0.0071(16) -0.0001(17) -0.0006(16)
C24 0.043(3) 0.024(2) 0.027(2) -0.0061(17) -0.0056(18) 0.0008(18)
C25 0.060(3) 0.036(3) 0.033(2) -0.007(2) -0.013(2) 0.003(2)
C26 0.048(3) 0.031(2) 0.030(2) -0.0043(19) 0.001(2) -0.002(2)
C27 0.056(3) 0.032(2) 0.025(2) -0.0110(19) 0.002(2) 0.007(2)
C28 0.091(4) 0.033(3) 0.042(3) -0.009(2) 0.024(3) -0.013(3)
C29 0.086(4) 0.055(3) 0.033(3) -0.019(2) -0.020(3) 0.023(3)
C30 0.026(2) 0.034(2) 0.039(2) -0.014(2) -0.0037(18) -0.0040(18)
C31 0.030(2) 0.026(2) 0.059(3) -0.011(2) 0.000(2) -0.0028(18)
C32 0.044(3) 0.032(2) 0.045(3) 0.005(2) 0.001(2) -0.002(2)
C33 0.047(3) 0.044(3) 0.070(4) 0.017(3) -0.006(3) -0.006(3)
C34 0.047(3) 0.034(3) 0.108(6) 0.004(3) 0.000(4) -0.004(3)
C35 0.040(3) 0.027(3) 0.141(7) -0.028(3) 0.003(4) -0.001(2)
C36 0.040(3) 0.036(3) 0.086(4) -0.025(3) 0.001(3) -0.001(2)
C37 0.036(2) 0.025(2) 0.037(2) -0.0089(18) -0.0160(19) 0.0037(17)
C38 0.037(2) 0.029(2) 0.042(3) -0.010(2) -0.008(2) 0.0012(19)
C39 0.048(3) 0.026(2) 0.057(3) -0.016(2) -0.025(2) 0.007(2)
C40 0.048(3) 0.026(2) 0.054(3) -0.004(2) -0.020(2) -0.004(2)
C41 0.052(3) 0.037(3) 0.043(3) 0.005(2) -0.011(2) -0.013(2)
C42 0.037(2) 0.036(2) 0.033(2) -0.008(2) -0.0079(19) 0.0002(19)

loop_
_atom_type_symbol
_atom_type_description
_atom_type_scat_dispersion_real
_atom_type_scat_dispersion_imag
_atom_type_scat_source
C C 0.0033 0.0016 'International Tables Vol C Tables 4.2.6.8 and 6.1.1.4'
H H 0.0000 0.0000 'International Tables Vol C Tables 4.2.6.8 and 6.1.1.4'
N N 0.0061 0.0033 'International Tables Vol C Tables 4.2.6.8 and 6.1.1.4'
O O 0.0106 0.0060 'International Tables Vol C Tables 4.2.6.8 and 6.1.1.4'
Al Al 0.0645 0.0514 'International Tables Vol C Tables 4.2.6.8 and 6.1.1.4'

loop_
_geom_angle_atom_site_label_1
_geom_angle_atom_site_label_2
_geom_angle_atom_site_label_3
_geom_angle
O1 Al1 H1 113.6(14)
O1 Al1 N1 109.06(15)
O1 Al1 N2 111.06(15)
N1 Al1 H1 114.6(14)
N2 Al1 H1 110.9(13)
N2 Al1 N1 96.38(14)
C30 O1 Al1 123.9(3)
C1 N1 Al1 121.4(3)
C1 N1 C6 120.1(3)
C6 N1 Al1 118.4(3)
C4 N2 Al1 120.5(2)
C4 N2 C18 119.4(3)
C18 N2 Al1 119.9(2)
N1 C1 C2 119.3(4)
N1 C1 C3 122.7(4)
C3 C1 C2 117.9(4)
C1 C2 H2A 109.5
C1 C2 H2B 109.5
C1 C2 H2C 109.5
H2A C2 H2B 109.5
H2A C2 H2C 109.5
H2B C2 H2C 109.5
C1 C3 H3 116.6
C1 C3 C4 126.9(4)
C4 C3 H3 116.6
N2 C4 C3 122.5(4)
N2 C4 C5 119.5(3)
C3 C4 C5 117.9(4)
C4 C5 H5A 109.5
C4 C5 H5B 109.5
C4 C5 H5C 109.5
H5A C5 H5B 109.5
H5A C5 H5C 109.5
H5B C5 H5C 109.5
C7 C6 N1 119.2(4)
C7 C6 C11 121.3(4)
C11 C6 N1 119.2(3)
C6 C7 C12 122.6(4)
C8 C7 C6 117.7(4)
C8 C7 C12 119.7(4)
C7 C8 H8 118.9
C9 C8 C7 122.1(4)
C9 C8 H8 118.9
C8 C9 H9 120.0
C8 C9 C10 120.0(4)
C10 C9 H9 120.0
C9 C10 H10 119.6
C9 C10 C11 120.8(4)
C11 C10 H10 119.6
C6 C11 C15 122.1(4)
C10 C11 C6 118.1(4)
C10 C11 C15 119.7(4)
C7 C12 H12 108.3
C7 C12 C14 111.1(4)
C13 C12 C7 110.9(4)
C13 C12 H12 108.3
C13 C12 C14 109.9(4)
C14 C12 H12 108.3
C12 C13 H13A 109.5
C12 C13 H13B 109.5
C12 C13 H13C 109.5
H13A C13 H13B 109.5
H13A C13 H13C 109.5
H13B C13 H13C 109.5
C12 C14 H14A 109.5
C12 C14 H14B 109.5
C12 C14 H14C 109.5
H14A C14 H14B 109.5
H14A C14 H14C 109.5
H14B C14 H14C 109.5
C11 C15 H15 108.1
C11 C15 C16 109.9(3)
C16 C15 H15 108.1
C17 C15 C11 111.1(4)
C17 C15 H15 108.1
C17 C15 C16 111.5(4)
C15 C16 H16A 109.5
C15 C16 H16B 109.5
C15 C16 H16C 109.5
H16A C16 H16B 109.5
H16A C16 H16C 109.5
H16B C16 H16C 109.5
C15 C17 H17A 109.5
C15 C17 H17B 109.5
C15 C17 H17C 109.5
H17A C17 H17B 109.5
H17A C17 H17C 109.5
H17B C17 H17C 109.5
C19 C18 N2 117.9(3)
C23 C18 N2 120.1(3)
C23 C18 C19 121.9(3)
C18 C19 C24 121.3(3)
C20 C19 C18 117.3(4)
C20 C19 C24 121.3(4)
C19 C20 H20 119.4
C21 C20 C19 121.2(4)
C21 C20 H20 119.4
C20 C21 H21 119.6
C22 C21 C20 120.8(4)
C22 C21 H21 119.6
C21 C22 H22 119.7
C21 C22 C23 120.6(4)
C23 C22 H22 119.7
C18 C23 C27 122.5(3)
C22 C23 C18 118.1(4)
C22 C23 C27 119.4(4)
C19 C24 H24 106.7
C19 C24 C25 112.8(4)
C25 C24 H24 106.7
C26 C24 C19 113.5(4)
C26 C24 H24 106.7
C26 C24 C25 110.0(4)
C24 C25 H25A 109.5
C24 C25 H25B 109.5
C24 C25 H25C 109.5
H25A C25 H25B 109.5
H25A C25 H25C 109.5
H25B C25 H25C 109.5
C24 C26 H26A 109.5
C24 C26 H26B 109.5
C24 C26 H26C 109.5
H26A C26 H26B 109.5
H26A C26 H26C 109.5
H26B C26 H26C 109.5
C23 C27 H27 108.2
C23 C27 C28 109.8(4)
C28 C27 H27 108.2
C29 C27 C23 111.8(4)
C29 C27 H27 108.2
C29 C27 C28 110.6(4)
C27 C28 H28A 109.5
C27 C28 H28B 109.5
C27 C28 H28C 109.5
H28A C28 H28B 109.5
H28A C28 H28C 109.5
H28B C28 H28C 109.5
C27 C29 H29A 109.5
C27 C29 H29B 109.5
C27 C29 H29C 109.5
H29A C29 H29B 109.5
H29A C29 H29C 109.5
H29B C29 H29C 109.5
O1 C30 H30 108.3
O1 C30 C31 107.0(3)
O1 C30 C37 112.5(3)
C31 C30 H30 108.3
C37 C30 H30 108.3
C37 C30 C31 112.1(3)
C32 C31 C30 121.6(4)
C32 C31 C36 118.7(5)
C36 C31 C30 119.7(5)
C31 C32 H32 119.3
C31 C32 C33 121.5(5)
C33 C32 H32 119.3
C32 C33 H33 119.8
C34 C33 C32 120.4(6)
C34 C33 H33 119.8
C33 C34 H34 120.2
C33 C34 C35 119.6(6)
C35 C34 H34 120.2
C34 C35 H35 120.1
C36 C35 C34 119.8(5)
C36 C35 H35 120.1
C31 C36 C35 120.0(6)
C31 C36 H36 120.0
C35 C36 H36 120.0
C38 C37 C30 121.1(4)
C42 C37 C30 120.5(4)
C42 C37 C38 118.4(4)
C37 C38 H38 120.6
C37 C38 C39 118.9(4)
C39 C38 H38 120.6
C38 C39 H39 119.2
C40 C39 C38 121.6(5)
C40 C39 H39 119.2
C39 C40 H40 120.2
C39 C40 C41 119.6(4)
C41 C40 H40 120.2
C40 C41 H41 120.0
C42 C41 C40 120.0(5)
C42 C41 H41 120.0
C37 C42 H42 119.3
C41 C42 C37 121.5(4)
C41 C42 H42 119.3

loop_
_geom_bond_atom_site_label_1
_geom_bond_atom_site_label_2
_geom_bond_distance
Al1 H1 1.46(4)
Al1 O1 1.729(3)
Al1 N1 1.887(3)
Al1 N2 1.887(3)
O1 C30 1.407(5)
N1 C1 1.342(5)
N1 C6 1.450(5)
N2 C4 1.342(5)
N2 C18 1.449(5)
C1 C2 1.489(6)
C1 C3 1.397(6)
C2 H2A 0.9800
C2 H2B 0.9800
C2 H2C 0.9800
C3 H3 0.9500
C3 C4 1.403(5)
C4 C5 1.510(5)
C5 H5A 0.9800
C5 H5B 0.9800
C5 H5C 0.9800
C6 C7 1.406(6)
C6 C11 1.406(6)
C7 C8 1.387(6)
C7 C12 1.524(6)
C8 H8 0.9500
C8 C9 1.362(7)
C9 H9 0.9500
C9 C10 1.390(7)
C10 H10 0.9500
C10 C11 1.391(6)
C11 C15 1.530(6)
C12 H12 1.0000
C12 C13 1.524(7)
C12 C14 1.523(7)
C13 H13A 0.9800
C13 H13B 0.9800
C13 H13C 0.9800
C14 H14A 0.9800
C14 H14B 0.9800
C14 H14C 0.9800
C15 H15 1.0000
C15 C16 1.559(7)
C15 C17 1.506(7)
C16 H16A 0.9800
C16 H16B 0.9800
C16 H16C 0.9800
C17 H17A 0.9800
C17 H17B 0.9800
C17 H17C 0.9800
C18 C19 1.404(5)
C18 C23 1.402(5)
C19 C20 1.393(5)
C19 C24 1.522(6)
C20 H20 0.9500
C20 C21 1.375(6)
C21 H21 0.9500
C21 C22 1.374(6)
C22 H22 0.9500
C22 C23 1.390(5)
C23 C27 1.525(6)
C24 H24 1.0000
C24 C25 1.536(6)
C24 C26 1.516(6)
C25 H25A 0.9800
C25 H25B 0.9800
C25 H25C 0.9800
C26 H26A 0.9800
C26 H26B 0.9800
C26 H26C 0.9800
C27 H27 1.0000
C27 C28 1.530(7)
C27 C29 1.534(7)
C28 H28A 0.9800
C28 H28B 0.9800
C28 H28C 0.9800
C29 H29A 0.9800
C29 H29B 0.9800
C29 H29C 0.9800
C30 H30 1.0000
C30 C31 1.526(6)
C30 C37 1.526(6)
C31 C32 1.391(7)
C31 C36 1.398(7)
C32 H32 0.9500
C32 C33 1.388(7)
C33 H33 0.9500
C33 C34 1.371(9)
C34 H34 0.9500
C34 C35 1.410(10)
C35 H35 0.9500
C35 C36 1.406(8)
C36 H36 0.9500
C37 C38 1.393(6)
C37 C42 1.382(6)
C38 H38 0.9500
C38 C39 1.401(6)
C39 H39 0.9500
C39 C40 1.351(7)
C40 H40 0.9500
C40 C41 1.373(7)
C41 H41 0.9500
C41 C42 1.375(6)
C42 H42 0.9500

loop_
_geom_torsion_atom_site_label_1
_geom_torsion_atom_site_label_2
_geom_torsion_atom_site_label_3
_geom_torsion_atom_site_label_4
_geom_torsion
Al1 O1 C30 C31 144.4(3)
Al1 O1 C30 C37 -92.0(4)
Al1 N1 C1 C2 173.2(3)
Al1 N1 C1 C3 -9.2(5)
Al1 N1 C6 C7 -81.2(4)
Al1 N1 C6 C11 92.7(4)
Al1 N2 C4 C3 18.5(5)
Al1 N2 C4 C5 -162.0(3)
Al1 N2 C18 C19 -90.7(4)
Al1 N2 C18 C23 85.0(4)
O1 Al1 N1 C1 142.0(3)
O1 Al1 N1 C6 -42.6(3)
O1 Al1 N2 C4 -144.8(3)
O1 Al1 N2 C18 41.0(3)
O1 C30 C31 C32 84.4(5)
O1 C30 C31 C36 -93.9(5)
O1 C30 C37 C38 -21.0(6)
O1 C30 C37 C42 157.4(4)
N1 Al1 O1 C30 146.8(3)
N1 Al1 N2 C4 -31.5(3)
N1 Al1 N2 C18 154.3(3)
N1 C1 C3 C4 -14.4(7)
N1 C6 C7 C8 172.4(4)
N1 C6 C7 C12 -8.8(6)
N1 C6 C11 C10 -172.3(4)
N1 C6 C11 C15 7.0(6)
N2 Al1 O1 C30 -108.2(3)
N2 Al1 N1 C1 27.0(3)
N2 Al1 N1 C6 -157.5(3)
N2 C18 C19 C20 179.0(4)
N2 C18 C19 C24 0.1(6)
N2 C18 C23 C22 -178.5(4)
N2 C18 C23 C27 0.7(6)
C1 N1 C6 C7 94.3(5)
C1 N1 C6 C11 -91.7(5)
C1 C3 C4 N2 9.1(7)
C1 C3 C4 C5 -170.3(4)
C2 C1 C3 C4 163.2(4)
C4 N2 C18 C19 95.0(4)
C4 N2 C18 C23 -89.3(5)
C6 N1 C1 C2 -2.2(6)
C6 N1 C1 C3 175.4(4)
C6 C7 C8 C9 0.7(7)
C6 C7 C12 C13 118.3(4)
C6 C7 C12 C14 -119.1(5)
C6 C11 C15 C16 118.2(4)
C6 C11 C15 C17 -117.9(4)
C7 C6 C11 C10 1.5(6)
C7 C6 C11 C15 -179.2(4)
C7 C8 C9 C10 -0.1(7)
C8 C7 C12 C13 -62.9(5)
C8 C7 C12 C14 59.7(5)
C8 C9 C10 C11 0.3(7)
C9 C10 C11 C6 -0.9(6)
C9 C10 C11 C15 179.8(4)
C10 C11 C15 C16 -62.5(5)
C10 C11 C15 C17 61.4(5)
C11 C6 C7 C8 -1.4(6)
C11 C6 C7 C12 177.4(4)
C12 C7 C8 C9 -178.1(4)
C18 N2 C4 C3 -167.2(4)
C18 N2 C4 C5 12.2(5)
C18 C19 C20 C21 -1.5(6)
C18 C19 C24 C25 157.3(4)
C18 C19 C24 C26 -76.7(5)
C18 C23 C27 C28 -109.1(5)
C18 C23 C27 C29 127.7(5)
C19 C18 C23 C22 -3.0(6)
C19 C18 C23 C27 176.2(4)
C19 C20 C21 C22 -0.8(7)
C20 C19 C24 C25 -21.6(6)
C20 C19 C24 C26 104.4(5)
C20 C21 C22 C23 1.2(7)
C21 C22 C23 C18 0.7(7)
C21 C22 C23 C27 -178.6(4)
C22 C23 C27 C28 70.1(5)
C22 C23 C27 C29 -53.1(6)
C23 C18 C19 C20 3.4(6)
C23 C18 C19 C24 -175.5(4)
C24 C19 C20 C21 177.4(4)
C30 C31 C32 C33 -179.3(4)
C30 C31 C36 C35 178.3(4)
C30 C37 C38 C39 178.9(4)
C30 C37 C42 C41 -179.8(4)
C31 C30 C37 C38 99.7(5)
C31 C30 C37 C42 -81.9(5)
C31 C32 C33 C34 0.9(8)
C32 C31 C36 C35 0.0(7)
C32 C33 C34 C35 0.2(9)
C33 C34 C35 C36 -1.2(9)
C34 C35 C36 C31 1.1(8)
C36 C31 C32 C33 -1.0(7)
C37 C30 C31 C32 -39.5(6)
C37 C30 C31 C36 142.2(4)
C37 C38 C39 C40 0.1(7)
C38 C37 C42 C41 -1.4(7)
C38 C39 C40 C41 0.2(7)
C39 C40 C41 C42 -1.0(7)
C40 C41 C42 C37 1.6(7)
C42 C37 C38 C39 0.5(6)

loop_
_platon_squeeze_void_nr
_platon_squeeze_void_average_x
_platon_squeeze_void_average_y
_platon_squeeze_void_average_z
_platon_squeeze_void_volume
_platon_squeeze_void_count_electrons
_platon_squeeze_void_content
1 0.000 -0.001 0.000 332 87 ' '
